data_2200602
loop_
_publ_author_name
'Zhou, Xing-Fu'
'Han, Ai-Jie'
'Chu, Dao-Bao'
'Huang, Zi-Xiang'

_publ_section_title
;
 Electrochemical synthesis and a redetermination of
 Ni(acac)~2~(H~2~O)~2~&#x00B7;H~2~O
;
_journal_issue 11
_journal_name_full 'Acta Crystallographica Section E'
_journal_page_first m506
_journal_page_last m508
_journal_paper_doi 10.1107/S1600536801016208
_journal_volume 57
_journal_year 2001
_chemical_formula_iupac '[Ni (C5 H7 O2)2 (H2 O)2)], H2 O'
_chemical_formula_moiety 'C10 H20 Ni O7'
_chemical_formula_sum 'C10 H20 Ni O7'
_chemical_formula_weight 310.97
_chemical_name_systematic
;
bis(acetylacetonato)diaquanickel(II) monohydrate
;
_space_group_IT_number 2
_symmetry_cell_setting triclinic
_symmetry_space_group_name_Hall '-P 1'
_symmetry_space_group_name_H-M 'P -1'
_audit_creation_method SHELXL-97
_cell_angle_alpha 74.17(3)
_cell_angle_beta 84.50(3)
_cell_angle_gamma 89.74(3)
_cell_formula_units_Z 2
_cell_length_a 7.5572(15)
_cell_length_b 9.0637(18)
_cell_length_c 10.997(2)
_cell_measurement_reflns_used 20
_cell_measurement_temperature 293(2)
_cell_measurement_theta_max 22.9
_cell_measurement_theta_min 15.4
_cell_volume 721.2(3)
_computing_cell_refinement 'AFC-5R Diffractometer Control Software'
_computing_data_collection 'AFC-5R Diffractometer Control Software (Rigaku, 1988)'
_computing_data_reduction 'MolEN/VAX in CAD-4 Operations Manual (Enraf-Nonius, 1977)'
_computing_molecular_graphics SHELXTL
_computing_publication_material SHELXTL
_computing_structure_refinement SHELXTL
_computing_structure_solution 'SHELXTL (Sheldrick, 1997)'
_diffrn_ambient_temperature 293(2)
_diffrn_measured_fraction_theta_full .939
_diffrn_measured_fraction_theta_max .939
_diffrn_measurement_device_type 'Rigaku AFC-5R'
_diffrn_measurement_method \w/2\q
_diffrn_radiation_monochromator graphite
_diffrn_radiation_source 'fine-focus sealed tube'
_diffrn_radiation_type MoK\a
_diffrn_radiation_wavelength .71073
_diffrn_reflns_av_R_equivalents .0357
_diffrn_reflns_av_sigmaI/netI .0172
_diffrn_reflns_limit_h_max 9
_diffrn_reflns_limit_h_min -9
_diffrn_reflns_limit_k_max 0
_diffrn_reflns_limit_k_min -11
_diffrn_reflns_limit_l_max 13
_diffrn_reflns_limit_l_min -13
_diffrn_reflns_number 3104
_diffrn_reflns_theta_full 26.01
_diffrn_reflns_theta_max 26.01
_diffrn_reflns_theta_min 1.93
_diffrn_standards_decay_% 1.0
_diffrn_standards_interval_count 300
_diffrn_standards_number 3
_exptl_absorpt_coefficient_mu 1.366
_exptl_absorpt_correction_T_max .664
_exptl_absorpt_correction_T_min .462
_exptl_absorpt_correction_type '\y scan'
_exptl_absorpt_process_details '(North et al., 1968)'
_exptl_crystal_colour blue_green
_exptl_crystal_density_diffrn 1.432
_exptl_crystal_density_method 'not measured'
_exptl_crystal_description plate
_exptl_crystal_F_000 328
_exptl_crystal_size_max .50
_exptl_crystal_size_mid .40
_exptl_crystal_size_min .30
_refine_diff_density_max .668
_refine_diff_density_min -.458
_refine_ls_extinction_method none
_refine_ls_goodness_of_fit_ref 1.037
_refine_ls_hydrogen_treatment mixed
_refine_ls_matrix_type full
_refine_ls_number_parameters 179
_refine_ls_number_reflns 2659
_refine_ls_number_restraints 4
_refine_ls_restrained_S_all 1.036
_refine_ls_R_factor_all .0439
_refine_ls_R_factor_gt .0402
_refine_ls_shift/su_max .000
_refine_ls_shift/su_mean .000
_refine_ls_structure_factor_coef Fsqd
_refine_ls_weighting_details 'calc w = 1/[\s^2^(Fo^2^)+(0.0803P)^2^+0.2124P] where P = (Fo^2^+2Fc^2^)/3'
_refine_ls_weighting_scheme calc
_refine_ls_wR_factor_ref .1111
_reflns_number_gt 2459
_reflns_number_total 2659
_reflns_threshold_expression I>2\s(I)
_cod_data_source_file cf6067.cif
_cod_data_source_block I
_cod_depositor_comments
;
 Marking attached hydrogen atoms.

 Antanas Vaitkus,
 2018-02-05
;
_cod_original_cell_volume 721.2(2)
_cod_database_code 2200602

loop_
_symmetry_equiv_pos_as_xyz
'x, y, z'
'-x, -y, -z'

loop_
_atom_site_label
_atom_site_fract_x
_atom_site_fract_y
_atom_site_fract_z
_atom_site_U_iso_or_equiv
_atom_site_adp_type
_atom_site_calc_flag
_atom_site_refinement_flags
_atom_site_occupancy
_atom_site_disorder_assembly
_atom_site_disorder_group
_atom_site_type_symbol
_atom_site_attached_hydrogens
Ni .24504(4) .29439(3) .04144(3) .03533(15) Uani d . 1 . . Ni 0
O1 .2319(3) .1089(2) .1948(2) .0528(5) Uani d . 1 . . O 0
O2 .2283(3) .4374(2) .15143(19) .0474(4) Uani d . 1 . . O 0
O3 .2598(3) .1575(2) -.07507(19) .0469(4) Uani d . 1 . . O 0
O4 .2615(3) .4816(2) -.11120(18) .0487(5) Uani d . 1 . . O 0
O5 .5198(3) .2944(2) .0411(3) .0545(5) Uani d D 1 . . O 0
O6 -.0299(3) .2886(2) .0472(3) .0539(5) Uani d D 1 . . O 0
O7 .2386(3) -.1316(2) .0761(2) .0604(6) Uani d . 1 . . O 2
C1 .2184(6) -.0386(4) .4070(3) .0734(10) Uani d . 1 . . C 0
H1A .2282 -.1195 .3659 .110 Uiso calc R 1 . . H 0
H1B .1092 -.0518 .4615 .110 Uiso calc R 1 . . H 0
H1C .3169 -.0418 .4567 .110 Uiso calc R 1 . . H 0
C2 .2199(4) .1143(3) .3079(3) .0465(6) Uani d . 1 . . C 0
C3 .2078(4) .2477(4) .3483(3) .0539(7) Uani d . 1 . . C 0
H3A .1957 .2351 .4355 .065 Uiso calc R 1 . . H 0
C4 .2120(4) .3980(3) .2707(3) .0435(6) Uani d . 1 . . C 0
C5 .1985(5) .5279(4) .3320(3) .0646(8) Uani d . 1 . . C 0
H5A .2031 .6239 .2674 .097 Uiso calc R 1 . . H 0
H5B .2957 .5241 .3829 .097 Uiso calc R 1 . . H 0
H5C .0881 .5183 .3849 .097 Uiso calc R 1 . . H 0
C6 .2857(6) .0686(4) -.2568(4) .0744(10) Uani d . 1 . . C 0
H6A .2746 -.0277 -.1925 .112 Uiso calc R 1 . . H 0
H6B .3971 .0737 -.3079 .112 Uiso calc R 1 . . H 0
H6C .1899 .0775 -.3095 .112 Uiso calc R 1 . . H 0
C7 .2788(4) .1984(3) -.1944(3) .0461(6) Uani d . 1 . . C 0
C8 .2918(5) .3496(4) -.2695(3) .0558(7) Uani d . 1 . . C 0
H8A .3085 .3645 -.3569 .067 Uiso calc R 1 . . H 0
C9 .2821(4) .4810(3) -.2264(3) .0458(6) Uani d . 1 . . C 0
C10 .2940(5) .6360(4) -.3221(3) .0642(9) Uani d . 1 . . C 0
H10A .2851 .7147 -.2786 .096 Uiso calc R 1 . . H 0
H10B .1988 .6451 -.3753 .096 Uiso calc R 1 . . H 0
H10C .4059 .6471 -.3734 .096 Uiso calc R 1 . . H 0
H1 .562(5) .265(5) -.019(3) .072(12) Uiso d D 1 . . H 0
H2 .562(8) .378(4) .034(7) .18(3) Uiso d D 1 . . H 0
H3 -.073(6) .364(4) .061(5) .102(16) Uiso d D 1 . . H 0
H4 -.046(7) .278(7) -.023(3) .13(2) Uiso d D 1 . . H 0

loop_
_atom_site_aniso_label
_atom_site_aniso_U_11
_atom_site_aniso_U_22
_atom_site_aniso_U_33
_atom_site_aniso_U_12
_atom_site_aniso_U_13
_atom_site_aniso_U_23
Ni .0428(2) .0247(2) .0380(2) .00266(13) -.00507(14) -.00718(14)
O1 .0803(14) .0281(9) .0469(11) .0038(9) -.0054(10) -.0053(8)
O2 .0679(12) .0309(9) .0438(10) .0024(8) -.0056(9) -.0107(8)
O3 .0640(12) .0308(9) .0468(11) .0025(8) -.0048(9) -.0126(8)
O4 .0736(13) .0314(9) .0390(10) .0034(8) -.0050(9) -.0065(8)
O5 .0440(10) .0443(11) .0833(17) .0032(9) -.0090(10) -.0304(11)
O6 .0449(10) .0436(11) .0800(16) .0045(8) -.0060(10) -.0285(11)
O7 .0758(14) .0364(10) .0716(14) .0035(9) -.0062(11) -.0195(10)
C1 .108(3) .0433(17) .0556(19) .0071(17) .0002(19) .0051(14)
C2 .0551(15) .0355(13) .0433(14) .0019(11) -.0042(12) -.0013(11)
C3 .0724(19) .0478(16) .0391(14) .0031(14) -.0042(13) -.0081(12)
C4 .0501(14) .0421(14) .0394(13) .0024(11) -.0047(11) -.0131(11)
C5 .090(2) .0513(18) .0586(19) .0061(16) -.0085(17) -.0254(15)
C6 .115(3) .056(2) .061(2) .009(2) -.014(2) -.0289(17)
C7 .0514(14) .0426(14) .0480(16) .0074(11) -.0116(12) -.0164(12)
C8 .076(2) .0508(17) .0411(15) .0061(15) -.0100(14) -.0123(13)
C9 .0508(14) .0408(14) .0433(15) .0028(11) -.0085(11) -.0062(11)
C10 .091(2) .0477(17) .0444(16) -.0005(16) -.0078(15) .0037(13)

loop_
_atom_type_symbol
_atom_type_description
_atom_type_scat_dispersion_real
_atom_type_scat_dispersion_imag
_atom_type_scat_source
C C .0033 .0016 'International Tables Vol C Tables 4.2.6.8 and 6.1.1.4'
H H .0000 .0000 'International Tables Vol C Tables 4.2.6.8 and 6.1.1.4'
O O .0106 .0060 'International Tables Vol C Tables 4.2.6.8 and 6.1.1.4'
Ni Ni .3393 1.1124 'International Tables Vol C Tables 4.2.6.8 and 6.1.1.4'

loop_
_geom_angle_atom_site_label_1
_geom_angle_atom_site_label_2
_geom_angle_atom_site_label_3
_geom_angle_site_symmetry_3
_geom_angle
_geom_angle_publ_flag
O2 Ni O3 . 177.73(7) yes
O2 Ni O1 . 91.65(8) yes
O3 Ni O1 . 90.55(8) yes
O2 Ni O4 . 87.82(8) yes
O3 Ni O4 . 89.99(8) yes
O1 Ni O4 . 179.09(8) yes
O2 Ni O6 . 89.69(9) yes
O3 Ni O6 . 89.76(9) yes
O1 Ni O6 . 89.64(10) yes
O4 Ni O6 . 91.09(10) yes
O2 Ni O5 . 90.20(9) yes
O3 Ni O5 . 90.42(9) yes
O1 Ni O5 . 88.52(10) yes
O4 Ni O5 . 90.75(10) yes
O6 Ni O5 . 178.15(9) yes
C2 O1 Ni . 124.88(18) ?
C4 O2 Ni . 125.48(17) ?
C7 O3 Ni . 127.00(17) ?
C9 O4 Ni . 126.21(17) ?
C9 O4 O6 2_565 117.13(18) ?
Ni O4 O6 2_565 107.63(10) ?
Ni O5 O7 2_655 127.64(11) ?
Ni O5 H1 . 108(3) ?
Ni O5 H2 . 113(5) ?
H1 O5 H2 . 108(6) ?
Ni O6 H3 . 112(4) ?
Ni O6 H4 . 102(4) ?
H3 O6 H4 . 114(5) ?
C2 C1 H1A . 109.5 ?
C2 C1 H1B . 109.5 ?
H1A C1 H1B . 109.5 ?
C2 C1 H1C . 109.5 ?
H1A C1 H1C . 109.5 ?
H1B C1 H1C . 109.5 ?
O1 C2 C3 . 125.6(3) ?
O1 C2 C1 . 115.8(3) ?
C3 C2 C1 . 118.6(3) ?
C4 C3 C2 . 126.5(3) ?
C4 C3 H3A . 116.8 ?
C2 C3 H3A . 116.8 ?
O2 C4 C3 . 125.8(3) ?
O2 C4 C5 . 115.4(3) ?
C3 C4 C5 . 118.8(3) ?
C4 C5 H5A . 109.5 ?
C4 C5 H5B . 109.5 ?
H5A C5 H5B . 109.5 ?
C4 C5 H5C . 109.5 ?
H5A C5 H5C . 109.5 ?
H5B C5 H5C . 109.5 ?
C7 C6 H6A . 109.5 ?
C7 C6 H6B . 109.5 ?
H6A C6 H6B . 109.5 ?
C7 C6 H6C . 109.5 ?
H6A C6 H6C . 109.5 ?
H6B C6 H6C . 109.5 ?
O3 C7 C8 . 125.3(3) ?
O3 C7 C6 . 115.1(3) ?
C8 C7 C6 . 119.7(3) ?
C7 C8 C9 . 126.4(3) ?
C7 C8 H8A . 116.8 ?
C9 C8 H8A . 116.8 ?
O4 C9 C8 . 125.0(3) ?
O4 C9 C10 . 115.9(3) ?
C8 C9 C10 . 119.0(3) ?
C9 C10 H10A . 109.5 ?
C9 C10 H10B . 109.5 ?
H10A C10 H10B . 109.5 ?
C9 C10 H10C . 109.5 ?
H10A C10 H10C . 109.5 ?
H10B C10 H10C . 109.5 ?

loop_
_geom_bond_atom_site_label_1
_geom_bond_atom_site_label_2
_geom_bond_site_symmetry_2
_geom_bond_distance
_geom_bond_publ_flag
Ni O2 . 1.9958(19) yes
Ni O3 . 2.008(2) yes
Ni O1 . 2.025(2) yes
Ni O4 . 2.030(2) yes
Ni O6 . 2.073(2) yes
Ni O5 . 2.076(2) yes
O1 C2 . 1.253(4) ?
O2 C4 . 1.256(3) ?
O3 C7 . 1.256(3) ?
O4 C9 . 1.263(3) ?
O4 O6 2_565 2.903(3) ?
O5 H1 . .816(18) ?
O5 H2 . .81(2) ?
O6 H3 . .804(19) ?
O6 H4 . .819(19) ?
C1 C2 . 1.511(4) ?
C1 H1A . .960 ?
C1 H1B . .960 ?
C1 H1C . .960 ?
C2 C3 . 1.397(4) ?
C3 C4 . 1.395(4) ?
C3 H3A . .930 ?
C4 C5 . 1.506(4) ?
C5 H5A . .960 ?
C5 H5B . .960 ?
C5 H5C . .960 ?
C6 C7 . 1.513(4) ?
C6 H6A . .960 ?
C6 H6B . .960 ?
C6 H6C . .960 ?
C7 C8 . 1.392(4) ?
C8 C9 . 1.396(4) ?
C8 H8A . .930 ?
C9 C10 . 1.505(4) ?
C10 H10A . .960 ?
C10 H10B . .960 ?
C10 H10C . .960 ?

loop_
_geom_hbond_atom_site_label_D
_geom_hbond_atom_site_label_H
_geom_hbond_atom_site_label_A
_geom_hbond_site_symmetry_A
_geom_hbond_distance_DH
_geom_hbond_distance_HA
_geom_hbond_distance_DA
_geom_hbond_angle_DHA
_geom_hbond_publ_flag
O6 H4 O7 2 .819(19) 2.20(5) 2.799(3) 130(5) yes
O5 H1 O7 2_655 .816(18) 2.08(3) 2.781(3) 144(4) yes
O6 H3 O4 2_565 .804(19) 2.13(2) 2.903(3) 161(5) yes
O5 H2 O2 2_665 .81(2) 2.65(5) 3.237(3) 131(6) yes
O5 H2 O4 2_665 .81(2) 2.22(4) 2.929(3) 147(6) yes
